data_7031869
loop_
_publ_author_name
'Rivers, Joseph H.'
'Jones, Richard A.'

_publ_section_title
;
 Synthesis and structures of mononuclear 3,4-bis(trifluoromethyl)pyrrolyl
 complexes of Rh(i) and Ni(ii).
;
_journal_issue 43
_journal_name_full 'Dalton transactions (Cambridge, England : 2003)'
_journal_page_first 16275
_journal_page_last 16282
_journal_paper_doi 10.1039/c4dt01742k
_journal_volume 43
_journal_year 2014
_chemical_formula_moiety 'C18 H28 Ni P2'
_chemical_formula_sum 'C18 H28 Ni P2'
_chemical_formula_weight 365.05
_chemical_name_systematic
;
 trans-diphenyl-bis(trimethylphosphine)nickel(ii)

;
_space_group_IT_number 2
_symmetry_cell_setting triclinic
_symmetry_space_group_name_Hall '-P 1'
_symmetry_space_group_name_H-M 'P -1'
_atom_sites_solution_hydrogens geom
_atom_sites_solution_primary direct
_atom_sites_solution_secondary difmap
_audit_creation_method SHELXL-97
_cell_angle_alpha 82.806(4)
_cell_angle_beta 89.043(5)
_cell_angle_gamma 68.545(4)
_cell_formula_units_Z 2
_cell_length_a 6.3114(7)
_cell_length_b 8.6172(10)
_cell_length_c 18.474(2)
_cell_measurement_reflns_used 6526
_cell_measurement_temperature 100(2)
_cell_measurement_theta_max 27.4
_cell_measurement_theta_min 3.17
_cell_volume 927.29(18)
_computing_cell_refinement 'CrystalClear (Rigaku Inc., 2008)'
_computing_data_collection 'CrystalClear (Rigaku Inc., 2008)'
_computing_data_reduction 'CrystalClear (Rigaku Inc., 2008)'
_computing_molecular_graphics 'Ortep-3 for Windows (Farrugia, 1997)'
_computing_publication_material 'CIFTAB (Sheldrick, 2008)'
_computing_structure_refinement 'XL SHELXTL/PC, Siemens Analytical'
_computing_structure_solution
;

SIR97 - Altomare A., Burla M.C., Camalli M., Cascarano G.L., Giacovazzo C., 
Guagliardi A., Moliterni A.G.G., Polidori G.,Spagna R.
;
_diffrn_ambient_temperature 100(2)
_diffrn_detector_area_resol_mean 28.5714
_diffrn_measured_fraction_theta_full 0.978
_diffrn_measured_fraction_theta_max 0.978
_diffrn_measurement_device_type 'Rigaku AFC-12 with Saturn 724+CCD'
_diffrn_measurement_method \w-scan
_diffrn_radiation_monochromator graphite
_diffrn_radiation_source 'fine-focus sealed tube'
_diffrn_radiation_type MoK\a
_diffrn_radiation_wavelength 0.71069
_diffrn_reflns_av_R_equivalents 0.0310
_diffrn_reflns_av_sigmaI/netI 0.0387
_diffrn_reflns_limit_h_max 7
_diffrn_reflns_limit_h_min -7
_diffrn_reflns_limit_k_max 10
_diffrn_reflns_limit_k_min -10
_diffrn_reflns_limit_l_max 21
_diffrn_reflns_limit_l_min -23
_diffrn_reflns_number 7798
_diffrn_reflns_theta_full 26.50
_diffrn_reflns_theta_max 26.50
_diffrn_reflns_theta_min 3.17
_exptl_absorpt_coefficient_mu 1.211
_exptl_absorpt_correction_T_max 0.98
_exptl_absorpt_correction_T_min 0.74
_exptl_absorpt_correction_type multi-scan
_exptl_absorpt_process_details
;
Abscor. T. Higashi (2001).
The Rigaku Corporation, Tokyo, Japan.
;
_exptl_crystal_colour brown
_exptl_crystal_density_diffrn 1.307
_exptl_crystal_density_method 'not measured'
_exptl_crystal_description plate
_exptl_crystal_F_000 388
_exptl_crystal_size_max 0.12
_exptl_crystal_size_mid 0.08
_exptl_crystal_size_min 0.02
_refine_diff_density_max 0.430
_refine_diff_density_min -0.417
_refine_diff_density_rms 0.075
_refine_ls_extinction_method none
_refine_ls_goodness_of_fit_ref 1.093
_refine_ls_hydrogen_treatment constr
_refine_ls_matrix_type full
_refine_ls_number_parameters 199
_refine_ls_number_reflns 3755
_refine_ls_number_restraints 0
_refine_ls_restrained_S_all 1.093
_refine_ls_R_factor_all 0.0320
_refine_ls_R_factor_gt 0.0288
_refine_ls_shift/su_max 0.001
_refine_ls_shift/su_mean 0.000
_refine_ls_structure_factor_coef Fsqd
_refine_ls_weighting_details 'calc w=1/[\s^2^(Fo^2^)+(0.0362P)^2^+0.5363P] where P=(Fo^2^+2Fc^2^)/3'
_refine_ls_weighting_scheme calc
_refine_ls_wR_factor_gt 0.0777
_refine_ls_wR_factor_ref 0.0798
_reflns_number_gt 3442
_reflns_number_total 3755
_reflns_threshold_expression >2sigma(I)
_cod_data_source_file c4dt01742k1.cif
_cod_data_source_block 4
_cod_depositor_comments 'Adding full bibliography for 7031866--7031870.cif.'
_cod_original_sg_symbol_H-M P-1
_cod_database_code 7031869

loop_
_symmetry_equiv_pos_as_xyz
'x, y, z'
'-x, -y, -z'

loop_
_atom_site_label
_atom_site_type_symbol
_atom_site_fract_x
_atom_site_fract_y
_atom_site_fract_z
_atom_site_U_iso_or_equiv
_atom_site_adp_type
_atom_site_occupancy
_atom_site_symmetry_multiplicity
_atom_site_calc_flag
_atom_site_refinement_flags
Ni1 Ni 0.5000 0.0000 0.5000 0.01220(10) Uani 1 2 d S
Ni2 Ni 0.5000 0.5000 0.0000 0.01233(10) Uani 1 2 d S
P1 P 0.72841(8) -0.16540(6) 0.42992(2) 0.01398(11) Uani 1 1 d .
P2 P 0.47095(8) 0.72729(6) -0.07099(3) 0.01405(12) Uani 1 1 d .
C17 C 0.1720(3) 0.7946(2) 0.16649(10) 0.0192(4) Uani 1 1 d .
H17 H 0.0192 0.8473 0.1804 0.023 Uiso 1 1 calc R
C9 C 0.1749(3) 0.1611(3) 0.37749(11) 0.0212(4) Uani 1 1 d .
H9 H 0.1158 0.0762 0.3934 0.025 Uiso 1 1 calc R
C15 C 0.5709(3) 0.7310(2) 0.18378(11) 0.0220(4) Uani 1 1 d .
H15 H 0.6940 0.7397 0.2097 0.026 Uiso 1 1 calc R
C6 C 0.3413(4) 0.4096(2) 0.32828(10) 0.0220(4) Uani 1 1 d .
H6 H 0.4006 0.4940 0.3117 0.026 Uiso 1 1 calc R
C16 C 0.3489(4) 0.8099(2) 0.20506(11) 0.0218(4) Uani 1 1 d .
H16 H 0.3188 0.8731 0.2452 0.026 Uiso 1 1 calc R
C8 C 0.0722(3) 0.2764(3) 0.31663(11) 0.0247(4) Uani 1 1 d .
H8 H -0.0545 0.2692 0.2921 0.030 Uiso 1 1 calc R
C7 C 0.1550(4) 0.4018(2) 0.29175(11) 0.0242(4) Uani 1 1 d .
H7 H 0.0855 0.4810 0.2504 0.029 Uiso 1 1 calc R
C12 C 0.3024(3) 0.9299(2) -0.04221(11) 0.0196(4) Uani 1 1 d .
H12A H 0.3283 1.0198 -0.0747 0.029 Uiso 1 1 calc R
H12B H 0.3476 0.9328 0.0079 0.029 Uiso 1 1 calc R
H12C H 0.1405 0.9461 -0.0444 0.029 Uiso 1 1 calc R
C3 C 0.7712(3) -0.0827(2) 0.33714(10) 0.0206(4) Uani 1 1 d .
H3A H 0.8303 0.0073 0.3389 0.031 Uiso 1 1 calc R
H3B H 0.6257 -0.0379 0.3095 0.031 Uiso 1 1 calc R
H3C H 0.8805 -0.1730 0.3132 0.031 Uiso 1 1 calc R
C2 C 0.6266(3) -0.3304(2) 0.41266(11) 0.0208(4) Uani 1 1 d .
H2A H 0.7366 -0.4077 0.3833 0.031 Uiso 1 1 calc R
H2B H 0.4791 -0.2798 0.3862 0.031 Uiso 1 1 calc R
H2C H 0.6095 -0.3923 0.4592 0.031 Uiso 1 1 calc R
C10 C 0.7529(3) 0.7388(3) -0.08402(12) 0.0242(4) Uani 1 1 d .
H10A H 0.7381 0.8448 -0.1139 0.036 Uiso 1 1 calc R
H10B H 0.8485 0.6443 -0.1087 0.036 Uiso 1 1 calc R
H10C H 0.8233 0.7335 -0.0364 0.036 Uiso 1 1 calc R
C18 C 0.2177(3) 0.7021(2) 0.10733(10) 0.0163(4) Uani 1 1 d .
H18 H 0.0939 0.6931 0.0820 0.020 Uiso 1 1 calc R
C14 C 0.6140(3) 0.6391(2) 0.12468(10) 0.0174(4) Uani 1 1 d .
H14 H 0.7673 0.5860 0.1114 0.021 Uiso 1 1 calc R
C5 C 0.4413(3) 0.2931(2) 0.38946(10) 0.0177(4) Uani 1 1 d .
H5 H 0.5678 0.3010 0.4137 0.021 Uiso 1 1 calc R
C13 C 0.4393(3) 0.6220(2) 0.08394(10) 0.0146(4) Uani 1 1 d .
C11 C 0.3607(4) 0.7583(2) -0.16435(10) 0.0228(4) Uani 1 1 d .
H11A H 0.2021 0.7655 -0.1637 0.034 Uiso 1 1 calc R
H11B H 0.4524 0.6634 -0.1895 0.034 Uiso 1 1 calc R
H11C H 0.3682 0.8628 -0.1900 0.034 Uiso 1 1 calc R
C1 C 1.0206(3) -0.2818(3) 0.46312(11) 0.0223(4) Uani 1 1 d .
H1A H 1.0206 -0.3496 0.5099 0.034 Uiso 1 1 calc R
H1B H 1.0953 -0.2027 0.4699 0.034 Uiso 1 1 calc R
H1C H 1.1031 -0.3557 0.4275 0.034 Uiso 1 1 calc R
C4 C 0.3621(3) 0.1650(2) 0.41639(10) 0.0153(4) Uani 1 1 d .

loop_
_atom_site_aniso_label
_atom_site_aniso_U_11
_atom_site_aniso_U_22
_atom_site_aniso_U_33
_atom_site_aniso_U_23
_atom_site_aniso_U_13
_atom_site_aniso_U_12
Ni1 0.01342(16) 0.01184(17) 0.01047(17) -0.00076(12) 0.00024(12) -0.00379(12)
Ni2 0.01379(17) 0.01116(16) 0.01156(17) -0.00210(12) 0.00171(12) -0.00387(12)
P1 0.0143(2) 0.0142(2) 0.0132(2) -0.00253(17) 0.00162(17) -0.00465(18)
P2 0.0153(2) 0.0124(2) 0.0135(2) -0.00176(17) 0.00262(17) -0.00407(17)
C17 0.0201(9) 0.0175(9) 0.0167(9) -0.0005(7) 0.0058(7) -0.0038(7)
C9 0.0234(10) 0.0234(10) 0.0182(10) -0.0009(7) -0.0010(8) -0.0108(8)
C15 0.0253(10) 0.0204(10) 0.0222(10) -0.0035(8) -0.0047(8) -0.0099(8)
C6 0.0322(11) 0.0149(9) 0.0176(10) -0.0017(7) 0.0074(8) -0.0075(8)
C16 0.0332(11) 0.0187(9) 0.0138(9) -0.0045(7) 0.0029(8) -0.0093(8)
C8 0.0220(10) 0.0310(11) 0.0186(10) -0.0016(8) -0.0056(8) -0.0071(8)
C7 0.0285(10) 0.0206(10) 0.0146(9) 0.0013(7) -0.0001(8) 0.0002(8)
C12 0.0228(9) 0.0137(9) 0.0200(10) -0.0021(7) 0.0047(8) -0.0043(7)
C3 0.0234(10) 0.0244(10) 0.0149(9) -0.0039(7) 0.0035(7) -0.0094(8)
C2 0.0231(10) 0.0181(9) 0.0236(10) -0.0056(7) 0.0027(8) -0.0096(8)
C10 0.0179(9) 0.0218(10) 0.0331(12) -0.0028(8) 0.0067(8) -0.0079(8)
C18 0.0166(9) 0.0156(9) 0.0162(9) 0.0005(7) -0.0008(7) -0.0061(7)
C14 0.0165(9) 0.0170(9) 0.0187(9) -0.0021(7) 0.0021(7) -0.0061(7)
C5 0.0194(9) 0.0176(9) 0.0165(9) -0.0052(7) 0.0027(7) -0.0063(7)
C13 0.0178(9) 0.0110(8) 0.0142(9) 0.0001(6) 0.0009(7) -0.0049(7)
C11 0.0309(11) 0.0208(10) 0.0144(9) 0.0003(7) 0.0005(8) -0.0075(8)
C1 0.0155(9) 0.0236(10) 0.0232(10) -0.0044(8) 0.0009(8) -0.0011(8)
C4 0.0179(9) 0.0146(8) 0.0112(8) -0.0024(7) 0.0021(7) -0.0030(7)

loop_
_atom_type_symbol
_atom_type_description
_atom_type_scat_dispersion_real
_atom_type_scat_dispersion_imag
_atom_type_scat_source
C C 0.0033 0.0016 'International Tables Vol C Tables 4.2.6.8 and 6.1.1.4'
H H 0.0000 0.0000 'International Tables Vol C Tables 4.2.6.8 and 6.1.1.4'
P P 0.1023 0.0942 'International Tables Vol C Tables 4.2.6.8 and 6.1.1.4'
Ni Ni 0.3393 1.1124 'International Tables Vol C Tables 4.2.6.8 and 6.1.1.4'

loop_
_geom_angle_atom_site_label_1
_geom_angle_atom_site_label_2
_geom_angle_atom_site_label_3
_geom_angle
_geom_angle_site_symmetry_1
_geom_angle_site_symmetry_3
C4 Ni1 C4 180.000(1) . 2_656
C4 Ni1 P1 89.30(5) . 2_656
C4 Ni1 P1 90.70(5) 2_656 2_656
C4 Ni1 P1 90.70(5) . .
C4 Ni1 P1 89.30(5) 2_656 .
P1 Ni1 P1 180.000(18) 2_656 .
C13 Ni2 C13 180.00(13) 2_665 .
C13 Ni2 P2 89.48(5) 2_665 .
C13 Ni2 P2 90.52(5) . .
C13 Ni2 P2 90.52(5) 2_665 2_665
C13 Ni2 P2 89.48(5) . 2_665
P2 Ni2 P2 180.00(3) . 2_665
C1 P1 C2 103.30(9) . .
C1 P1 C3 101.56(9) . .
C2 P1 C3 101.33(9) . .
C1 P1 Ni1 117.71(7) . .
C2 P1 Ni1 110.66(7) . .
C3 P1 Ni1 119.89(7) . .
C12 P2 C11 100.29(9) . .
C12 P2 C10 103.48(9) . .
C11 P2 C10 102.59(10) . .
C12 P2 Ni2 118.85(7) . .
C11 P2 Ni2 119.62(7) . .
C10 P2 Ni2 109.75(7) . .
C16 C17 C18 120.30(18) . .
C16 C17 H17 119.9 . .
C18 C17 H17 119.9 . .
C8 C9 C4 122.88(19) . .
C8 C9 H9 118.6 . .
C4 C9 H9 118.6 . .
C16 C15 C14 120.40(18) . .
C16 C15 H15 119.8 . .
C14 C15 H15 119.8 . .
C7 C6 C5 120.04(19) . .
C7 C6 H6 120.0 . .
C5 C6 H6 120.0 . .
C15 C16 C17 118.68(18) . .
C15 C16 H16 120.7 . .
C17 C16 H16 120.7 . .
C7 C8 C9 120.04(19) . .
C7 C8 H8 120.0 . .
C9 C8 H8 120.0 . .
C8 C7 C6 119.02(18) . .
C8 C7 H7 120.5 . .
C6 C7 H7 120.5 . .
P2 C12 H12A 109.5 . .
P2 C12 H12B 109.5 . .
H12A C12 H12B 109.5 . .
P2 C12 H12C 109.5 . .
H12A C12 H12C 109.5 . .
H12B C12 H12C 109.5 . .
P1 C3 H3A 109.5 . .
P1 C3 H3B 109.5 . .
H3A C3 H3B 109.5 . .
P1 C3 H3C 109.5 . .
H3A C3 H3C 109.5 . .
H3B C3 H3C 109.5 . .
P1 C2 H2A 109.5 . .
P1 C2 H2B 109.5 . .
H2A C2 H2B 109.5 . .
P1 C2 H2C 109.5 . .
H2A C2 H2C 109.5 . .
H2B C2 H2C 109.5 . .
P2 C10 H10A 109.5 . .
P2 C10 H10B 109.5 . .
H10A C10 H10B 109.5 . .
P2 C10 H10C 109.5 . .
H10A C10 H10C 109.5 . .
H10B C10 H10C 109.5 . .
C17 C18 C13 122.59(17) . .
C17 C18 H18 118.7 . .
C13 C18 H18 118.7 . .
C15 C14 C13 122.54(17) . .
C15 C14 H14 118.7 . .
C13 C14 H14 118.7 . .
C6 C5 C4 122.62(18) . .
C6 C5 H5 118.7 . .
C4 C5 H5 118.7 . .
C18 C13 C14 115.48(16) . .
C18 C13 Ni2 122.25(14) . .
C14 C13 Ni2 122.26(14) . .
P2 C11 H11A 109.5 . .
P2 C11 H11B 109.5 . .
H11A C11 H11B 109.5 . .
P2 C11 H11C 109.5 . .
H11A C11 H11C 109.5 . .
H11B C11 H11C 109.5 . .
P1 C1 H1A 109.5 . .
P1 C1 H1B 109.5 . .
H1A C1 H1B 109.5 . .
P1 C1 H1C 109.5 . .
H1A C1 H1C 109.5 . .
H1B C1 H1C 109.5 . .
C5 C4 C9 115.39(17) . .
C5 C4 Ni1 123.53(14) . .
C9 C4 Ni1 121.07(14) . .

loop_
_geom_bond_atom_site_label_1
_geom_bond_atom_site_label_2
_geom_bond_distance
_geom_bond_site_symmetry_2
Ni1 C4 1.9377(18) .
Ni1 C4 1.9377(18) 2_656
Ni1 P1 2.1639(5) 2_656
Ni1 P1 2.1639(5) .
Ni2 C13 1.9366(18) 2_665
Ni2 C13 1.9366(18) .
Ni2 P2 2.1660(5) .
Ni2 P2 2.1660(5) 2_665
P1 C1 1.8201(19) .
P1 C2 1.8231(19) .
P1 C3 1.8271(19) .
P2 C12 1.8215(18) .
P2 C11 1.8219(19) .
P2 C10 1.829(2) .
C17 C16 1.389(3) .
C17 C18 1.397(3) .
C17 H17 0.9500 .
C9 C8 1.394(3) .
C9 C4 1.406(3) .
C9 H9 0.9500 .
C15 C16 1.390(3) .
C15 C14 1.393(3) .
C15 H15 0.9500 .
C6 C7 1.392(3) .
C6 C5 1.400(3) .
C6 H6 0.9500 .
C16 H16 0.9500 .
C8 C7 1.391(3) .
C8 H8 0.9500 .
C7 H7 0.9500 .
C12 H12A 0.9800 .
C12 H12B 0.9800 .
C12 H12C 0.9800 .
C3 H3A 0.9800 .
C3 H3B 0.9800 .
C3 H3C 0.9800 .
C2 H2A 0.9800 .
C2 H2B 0.9800 .
C2 H2C 0.9800 .
C10 H10A 0.9800 .
C10 H10B 0.9800 .
C10 H10C 0.9800 .
C18 C13 1.402(3) .
C18 H18 0.9500 .
C14 C13 1.407(3) .
C14 H14 0.9500 .
C5 C4 1.405(3) .
C5 H5 0.9500 .
C11 H11A 0.9800 .
C11 H11B 0.9800 .
C11 H11C 0.9800 .
C1 H1A 0.9800 .
C1 H1B 0.9800 .
C1 H1C 0.9800 .

loop_
_geom_torsion_atom_site_label_1
_geom_torsion_atom_site_label_2
_geom_torsion_atom_site_label_3
_geom_torsion_atom_site_label_4
_geom_torsion
_geom_torsion_site_symmetry_1
C4 Ni1 P1 C1 141.20(10) .
C4 Ni1 P1 C1 -38.80(10) 2_656
C4 Ni1 P1 C2 -100.40(9) .
C4 Ni1 P1 C2 79.60(9) 2_656
C4 Ni1 P1 C3 16.92(9) .
C4 Ni1 P1 C3 -163.08(9) 2_656
C13 Ni2 P2 C12 155.32(9) 2_665
C13 Ni2 P2 C12 -24.68(9) .
C13 Ni2 P2 C11 32.10(10) 2_665
C13 Ni2 P2 C11 -147.90(10) .
C13 Ni2 P2 C10 -85.96(9) 2_665
C13 Ni2 P2 C10 94.04(9) .
C14 C15 C16 C17 0.3(3) .
C18 C17 C16 C15 -0.3(3) .
C4 C9 C8 C7 0.3(3) .
C9 C8 C7 C6 0.2(3) .
C5 C6 C7 C8 -0.5(3) .
C16 C17 C18 C13 -0.2(3) .
C16 C15 C14 C13 0.3(3) .
C7 C6 C5 C4 0.3(3) .
C17 C18 C13 C14 0.7(3) .
C17 C18 C13 Ni2 -178.02(14) .
C15 C14 C13 C18 -0.8(3) .
C15 C14 C13 Ni2 178.01(15) .
P2 Ni2 C13 C18 89.32(15) .
P2 Ni2 C13 C18 -90.68(15) 2_665
P2 Ni2 C13 C14 -89.37(15) .
P2 Ni2 C13 C14 90.63(15) 2_665
C6 C5 C4 C9 0.2(3) .
C6 C5 C4 Ni1 179.01(14) .
C8 C9 C4 C5 -0.5(3) .
C8 C9 C4 Ni1 -179.34(15) .
P1 Ni1 C4 C5 90.47(15) 2_656
P1 Ni1 C4 C5 -89.53(15) .
P1 Ni1 C4 C9 -90.77(15) 2_656
P1 Ni1 C4 C9 89.23(15) .
